data_4111915
loop_
_publ_author_name
'Cristian Saul Campos-Fern\'andez'
'Brandi L. Schottel'
'Helen T. Chifotides'
'Jitendra K. Bera'
'John Bacsa'
'John M. Koomen'
'David H. Russell'
'Kim R. Dunbar'

_publ_contact_author_address
; 
Department of Chemistry
Texas A&M University
PO Box 30012 
College Station 
Texas 77842-3012 
USA
;
_publ_contact_author_email dunbar@mail.chem.tamu.edu
_publ_contact_author_fax (979)8457177
_publ_contact_author_name 'Kim Dunbar'
_publ_contact_author_phone (979)8621485
_publ_section_title
;
 Anion Template Effect on the Self-Assembly and Interconversion of
 Metallacyclophanes
;
_journal_name_full 'Journal of the American Chemical Society'
_journal_page_first 12909
_journal_page_last 12923
_journal_paper_doi 10.1021/ja052108q
_journal_volume 127
_journal_year 2005
_chemical_formula_moiety 'C64 H56 N32 Zn4, 8(B F4), 4(C2 H3 N)'
_chemical_formula_sum 'C72 H68 B8 F32 N36 Zn4'
_chemical_formula_weight 2393.58
_chemical_name_common '[Zn4(bptz)4(CH3CN)8][BF4]8\y4CH3CN'
_space_group_IT_number 2
_symmetry_cell_setting triclinic
_symmetry_space_group_name_Hall '-P 1'
_symmetry_space_group_name_H-M 'P -1'
_atom_sites_solution_hydrogens geom
_atom_sites_solution_primary direct
_atom_sites_solution_secondary difmap
_audit_creation_date 'October 14 2004'
_audit_creation_method
;
SHELXL-97, PLATON, and text editor.
;
_cell_angle_alpha 94.458(1)
_cell_angle_beta 92.510(1)
_cell_angle_gamma 97.790(1)
_cell_formula_units_Z 2
_cell_length_a 13.924(1)
_cell_length_b 17.071(1)
_cell_length_c 21.940(1)
_cell_measurement_reflns_used 6539
_cell_measurement_temperature 110(2)
_cell_measurement_theta_max 27.161
_cell_measurement_theta_min 2.307
_cell_volume 5143.5(5)
_computing_cell_refinement 'SAINT (Bruker, 2001)'
_computing_data_collection 'SMART (Bruker, 2000)'
_computing_data_reduction 'SAINT (Bruker, 2001)'
_computing_structure_refinement 'SHELXL-97 (Sheldrick, 1997)'
_computing_structure_solution 'SHELXS-97 (Sheldrick, 1990)'
_diffrn_ambient_temperature 110(2)
_diffrn_measured_fraction_theta_full 0.957
_diffrn_measured_fraction_theta_max 0.957
_diffrn_measurement_device_type 'SMART 1K CCD'
_diffrn_measurement_method '\w scans'
_diffrn_radiation_monochromator graphite
_diffrn_radiation_source 'fine-focus sealed tube'
_diffrn_radiation_type MoK\a
_diffrn_radiation_wavelength 0.71073
_diffrn_reflns_av_R_equivalents 0.0545
_diffrn_reflns_av_sigmaI/netI 0.0885
_diffrn_reflns_limit_h_max 18
_diffrn_reflns_limit_h_min -18
_diffrn_reflns_limit_k_max 22
_diffrn_reflns_limit_k_min -22
_diffrn_reflns_limit_l_max 28
_diffrn_reflns_limit_l_min -28
_diffrn_reflns_number 62932
_diffrn_reflns_theta_full 28.33
_diffrn_reflns_theta_max 28.33
_diffrn_reflns_theta_min 1.21
_diffrn_standards_decay_% negligible
_exptl_absorpt_coefficient_mu 1.039
_exptl_absorpt_correction_T_max 0.9499
_exptl_absorpt_correction_T_min 0.7190
_exptl_absorpt_correction_type multi-scan
_exptl_absorpt_process_details 'SADABS (Bruker, 2000)'
_exptl_crystal_colour orange
_exptl_crystal_density_diffrn 1.545
_exptl_crystal_description plate
_exptl_crystal_F_000 2400
_exptl_crystal_size_max 0.34
_exptl_crystal_size_mid 0.10
_exptl_crystal_size_min 0.05
_refine_diff_density_max 1.969
_refine_diff_density_min -2.572
_refine_diff_density_rms 0.127
_refine_ls_extinction_method none
_refine_ls_goodness_of_fit_ref 1.048
_refine_ls_hydrogen_treatment mixed
_refine_ls_matrix_type full
_refine_ls_number_parameters 1361
_refine_ls_number_reflns 24556
_refine_ls_number_restraints 77
_refine_ls_restrained_S_all 1.047
_refine_ls_R_factor_all 0.1339
_refine_ls_R_factor_gt 0.0695
_refine_ls_shift/su_max 0.026
_refine_ls_shift/su_mean 0.000
_refine_ls_structure_factor_coef Fsqd
_refine_ls_weighting_details 'calc w=1/[\s^2^(Fo^2^)+(0.1300P)^2^+0.0000P] where P=(Fo^2^+2Fc^2^)/3'
_refine_ls_weighting_scheme calc
_refine_ls_wR_factor_gt 0.1914
_refine_ls_wR_factor_ref 0.2368
_reflns_number_gt 13102
_reflns_number_total 24556
_reflns_threshold_expression >2\s(I)
_cod_data_source_file ja052108qsi20050426_034945.cif
_cod_data_source_block str3
_cod_database_code 4111915

loop_
_symmetry_equiv_pos_as_xyz
'x, y, z'
'-x, -y, -z'

loop_
_atom_site_label
_atom_site_type_symbol
_atom_site_fract_x
_atom_site_fract_y
_atom_site_fract_z
_atom_site_U_iso_or_equiv
_atom_site_adp_type
_atom_site_occupancy
_atom_site_symmetry_multiplicity
_atom_site_calc_flag
_atom_site_refinement_flags
_atom_site_disorder_assembly
_atom_site_disorder_group
Zn1 Zn 0.06229(4) 0.25193(3) 0.44625(3) 0.02689(15) Uani 1 1 d . . .
B1 B 0.2700(3) 0.2765(3) 0.2462(2) 0.0384(19) Uani 0.800(6) 1 d PD A -1
F1 F 0.2583(4) 0.2385(3) 0.1875(2) 0.0580(15) Uani 0.800(6) 1 d PD A -1
F2 F 0.3554(3) 0.2605(3) 0.27430(18) 0.0548(13) Uani 0.800(6) 1 d PD A -1
F3 F 0.1922(4) 0.2493(3) 0.2801(2) 0.0568(12) Uani 0.800(6) 1 d PD A -1
F4 F 0.2744(3) 0.3577(2) 0.2432(2) 0.0676(16) Uani 0.800(6) 1 d PD A -1
B1B B 0.1892(10) 0.2215(8) 0.2219(6) 0.0384(19) Uani 0.200 1 d PD A -2
F1B F 0.2566(13) 0.2605(12) 0.1859(9) 0.0580(15) Uani 0.200 1 d PD A -2
F2B F 0.0962(10) 0.2242(10) 0.1974(7) 0.0548(13) Uani 0.200 1 d PD A -2
F3B F 0.1992(16) 0.2580(13) 0.2810(7) 0.0568(12) Uani 0.200 1 d PD A -2
F4B F 0.2046(13) 0.1430(9) 0.2231(8) 0.0676(16) Uani 0.20 1 d PD A -2
B8 B 0.1640(9) 0.1347(7) -0.2536(6) 0.104(5) Uani 0.438(7) 1 d PD B -3
F31 F 0.1857(19) 0.1603(14) -0.1925(7) 0.151(5) Uani 0.438(7) 1 d PD B -3
F32 F 0.2475(12) 0.1223(12) -0.2824(10) 0.114(8) Uani 0.438(7) 1 d PD B -3
F33 F 0.1187(13) 0.1904(8) -0.2820(14) 0.096(4) Uani 0.438(7) 1 d PD B -3
F34 F 0.1054(7) 0.0622(5) -0.2591(6) 0.087(4) Uani 0.438(7) 1 d PD B -3
B8B B 0.1754(8) 0.1542(5) -0.2514(6) 0.104(5) Uani 0.562 1 d PD B -4
F31B F 0.1671(17) 0.1330(11) -0.1922(5) 0.151(5) Uani 0.562 1 d PD B -4
F32B F 0.2441(7) 0.2208(6) -0.2518(8) 0.182(8) Uani 0.562(7) 1 d PD B -4
F33B F 0.0872(7) 0.1693(7) -0.2753(11) 0.096(4) Uani 0.562 1 d PD B -4
F34B F 0.2114(12) 0.0971(7) -0.2882(8) 0.124(7) Uani 0.562(7) 1 d PD B -4
Zn2 Zn 0.42654(5) 0.05161(4) 0.30216(3) 0.03479(17) Uani 1 1 d . . .
B2 B 0.6351(4) 0.0869(4) 0.1189(3) 0.0373(14) Uani 1 1 d . . .
Zn3 Zn 0.36883(4) 0.22264(3) 0.01533(3) 0.02821(15) Uani 1 1 d . . .
B3 B 0.6170(7) 0.3411(6) 0.5108(4) 0.063(2) Uani 1 1 d . . .
Zn4 Zn 0.06795(4) 0.46463(3) 0.17637(3) 0.02752(15) Uani 1 1 d . . .
B4 B 0.2446(5) 0.0110(4) 0.4907(3) 0.0387(15) Uani 1 1 d . . .
F5 F 0.6914(3) 0.0378(3) 0.08905(18) 0.0646(11) Uani 1 1 d . . .
B5 B -0.1324(5) 0.4432(4) 0.3750(3) 0.0410(15) Uani 1 1 d . . .
F6 F 0.6644(3) 0.0988(3) 0.18028(17) 0.0663(11) Uani 1 1 d . . .
B6 B 0.1863(5) 0.4314(4) -0.0534(3) 0.0425(16) Uani 1 1 d . . .
F7 F 0.5379(2) 0.05310(19) 0.11324(16) 0.0434(8) Uani 1 1 d . . .
B7 B 0.6685(6) 0.2629(4) -0.1158(3) 0.0439(17) Uani 1 1 d . . .
F8 F 0.6428(2) 0.1593(2) 0.09280(17) 0.0524(9) Uani 1 1 d . . .
F9 F 0.7058(4) 0.3100(4) 0.5152(3) 0.127(2) Uani 1 1 d . . .
F10 F 0.5529(4) 0.2938(3) 0.5393(4) 0.131(3) Uani 1 1 d . . .
F11 F 0.6353(6) 0.4134(4) 0.5377(3) 0.136(3) Uani 1 1 d . . .
F12 F 0.5918(3) 0.3551(4) 0.4535(2) 0.120(2) Uani 1 1 d . . .
F13 F 0.2431(3) -0.0250(2) 0.43102(16) 0.0600(10) Uani 1 1 d . . .
F14 F 0.3073(3) -0.0220(2) 0.52855(17) 0.0577(10) Uani 1 1 d . . .
F15 F 0.2758(3) 0.0911(2) 0.48936(17) 0.0538(9) Uani 1 1 d . . .
F16 F 0.1522(3) -0.0002(2) 0.51159(17) 0.0529(9) Uani 1 1 d . . .
F17 F -0.0515(3) 0.4677(2) 0.34516(17) 0.0565(10) Uani 1 1 d . . .
F18 F -0.1425(2) 0.36290(19) 0.37889(16) 0.0474(8) Uani 1 1 d . . .
F19 F -0.1148(3) 0.4801(2) 0.43593(19) 0.0690(12) Uani 1 1 d . . .
F20 F -0.2138(3) 0.4676(3) 0.3532(3) 0.0851(15) Uani 1 1 d . . .
F21 F 0.2086(4) 0.3967(3) -0.1097(2) 0.0905(15) Uani 1 1 d . . .
F22 F 0.2671(4) 0.4365(3) -0.0153(2) 0.1035(19) Uani 1 1 d . . .
F23 F 0.1134(3) 0.3844(3) -0.0285(2) 0.0758(13) Uani 1 1 d . . .
F24 F 0.1601(4) 0.4997(3) -0.0676(3) 0.1007(18) Uani 1 1 d . . .
F25 F 0.7581(3) 0.2785(2) -0.14117(16) 0.0524(9) Uani 1 1 d . . .
F26 F 0.6821(3) 0.2548(2) -0.05399(15) 0.0501(9) Uani 1 1 d . . .
F27 F 0.6175(3) 0.3269(3) -0.1226(2) 0.0833(14) Uani 1 1 d . . .
F28 F 0.6186(3) 0.1944(3) -0.14450(18) 0.0768(14) Uani 1 1 d . . .
N1A N 0.2012(4) 0.3122(3) 0.4752(3) 0.0561(5) Uani 1 1 d D . .
C1A C 0.2137(5) 0.3802(4) 0.5107(3) 0.0561(5) Uani 1 1 d D . .
H1A H 0.1588 0.3973 0.5290 0.067 Uiso 1 1 calc R . .
N2A N 0.1704(3) 0.1813(2) 0.39839(18) 0.0254(9) Uani 1 1 d . . .
C2A C 0.3029(4) 0.4271(4) 0.5223(3) 0.0561(5) Uani 1 1 d D . .
H2A H 0.3088 0.4757 0.5472 0.067 Uiso 1 1 calc R . .
N3A N 0.1511(3) 0.1150(2) 0.36177(19) 0.0298(9) Uani 1 1 d . . .
C3A C 0.3835(5) 0.4011(4) 0.4964(3) 0.0561(5) Uani 1 1 d D . .
H3A H 0.4461 0.4310 0.5042 0.067 Uiso 1 1 calc R . .
N4A N 0.3393(3) 0.1845(2) 0.38631(19) 0.0302(9) Uani 1 1 d . . .
C4A C 0.3708(5) 0.3312(4) 0.4592(3) 0.0561(5) Uani 1 1 d D . .
H4A H 0.4246 0.3127 0.4402 0.067 Uiso 1 1 calc R . .
N5A N 0.3198(3) 0.1196(2) 0.34933(18) 0.0285(9) Uani 1 1 d . . .
C5A C 0.2803(5) 0.2888(4) 0.4498(3) 0.0561(5) Uani 1 1 d D . .
N6A N 0.2918(3) -0.0179(2) 0.2815(2) 0.0348(10) Uani 1 1 d . . .
C6A C 0.2625(3) 0.2142(3) 0.4092(2) 0.0264(10) Uani 1 1 d D . .
N7A N -0.0147(3) 0.3294(3) 0.4954(2) 0.0337(10) Uani 1 1 d . . .
C7A C 0.2273(4) 0.0860(3) 0.3382(2) 0.0266(10) Uani 1 1 d . . .
N8A N 0.0451(3) 0.1692(3) 0.51073(19) 0.0321(10) Uani 1 1 d . . .
C8A C 0.2097(4) 0.0131(3) 0.2966(2) 0.0317(11) Uani 1 1 d . . .
C9A C 0.1186(4) -0.0202(3) 0.2742(3) 0.0429(14) Uani 1 1 d . . .
H9A H 0.0634 0.0034 0.2856 0.052 Uiso 1 1 calc R . .
C10A C 0.1079(5) -0.0884(4) 0.2349(3) 0.0555(18) Uani 1 1 d . . .
H10A H 0.0454 -0.1123 0.2189 0.067 Uiso 1 1 calc R . .
C11A C 0.1897(5) -0.1210(4) 0.2194(3) 0.0567(19) Uani 1 1 d . . .
H11A H 0.1845 -0.1680 0.1926 0.068 Uiso 1 1 calc R . .
C12A C 0.2775(5) -0.0849(3) 0.2428(3) 0.0443(15) Uani 1 1 d . . .
H12A H 0.3330 -0.1082 0.2314 0.053 Uiso 1 1 calc R . .
C13A C -0.0562(4) 0.3713(3) 0.5221(3) 0.0356(12) Uani 1 1 d . . .
C14A C -0.1069(5) 0.4263(4) 0.5583(3) 0.0573(19) Uani 1 1 d . . .
H14A H -0.1234 0.4044 0.5971 0.086 Uiso 1 1 calc R . .
H14B H -0.1665 0.4342 0.5355 0.086 Uiso 1 1 calc R . .
H14C H -0.0649 0.4773 0.5665 0.086 Uiso 1 1 calc R . .
C15A C 0.0326(4) 0.1276(3) 0.5490(2) 0.0336(12) Uani 1 1 d . . .
C16A C 0.0134(5) 0.0759(4) 0.5979(3) 0.0524(17) Uani 1 1 d . . .
H16A H 0.0008 0.1076 0.6352 0.079 Uiso 1 1 calc R . .
H16B H 0.0699 0.0489 0.6057 0.079 Uiso 1 1 calc R . .
H16C H -0.0434 0.0365 0.5858 0.079 Uiso 1 1 calc R . .
N1B N 0.5270(3) 0.1544(3) 0.3027(2) 0.0336(10) Uani 1 1 d D . .
C1B C 0.5907(4) 0.1802(4) 0.3497(3) 0.0438(14) Uani 1 1 d D . .
H1B H 0.5887 0.1510 0.3848 0.053 Uiso 1 1 calc R . .
N2B N 0.3973(3) 0.1021(3) 0.2108(2) 0.0318(10) Uani 1 1 d . . .
C2B C 0.6580(5) 0.2457(4) 0.3502(3) 0.0518(16) Uani 1 1 d D . .
H2B H 0.7014 0.2619 0.3849 0.062 Uiso 1 1 calc R . .
N3B N 0.3324(3) 0.0727(2) 0.1672(2) 0.0337(10) Uani 1 1 d . . .
C3B C 0.6620(5) 0.2882(4) 0.2991(3) 0.0531(17) Uani 1 1 d D . .
H3B H 0.7090 0.3340 0.2982 0.064 Uiso 1 1 calc R . .
N4B N 0.4579(3) 0.2069(2) 0.15223(19) 0.0295(9) Uani 1 1 d . . .
C4B C 0.5978(4) 0.2642(4) 0.2493(3) 0.0422(14) Uani 1 1 d D . .
H4B H 0.5990 0.2930 0.2139 0.051 Uiso 1 1 calc R . .
N5B N 0.3926(3) 0.1786(2) 0.10878(19) 0.0281(9) Uani 1 1 d . . .
C5B C 0.5311(4) 0.1965(3) 0.2528(2) 0.0330(12) Uani 1 1 d D . .
N6B N 0.2632(3) 0.1226(2) 0.0159(2) 0.0305(10) Uani 1 1 d . . .
C6B C 0.4587(4) 0.1677(3) 0.2026(2) 0.0285(11) Uani 1 1 d D . .
N7B N 0.4652(4) 0.0025(3) 0.3826(2) 0.0425(12) Uani 1 1 d . . .
C7B C 0.3309(4) 0.1113(3) 0.1163(2) 0.0289(11) Uani 1 1 d . . .
N8B N 0.5063(4) -0.0233(3) 0.2516(2) 0.0433(12) Uani 1 1 d . . .
C8B C 0.2586(3) 0.0818(3) 0.0662(3) 0.0311(12) Uani 1 1 d . . .
C9B C 0.1908(4) 0.0153(3) 0.0700(3) 0.0417(14) Uani 1 1 d . . .
H9B H 0.1883 -0.0127 0.1058 0.050 Uiso 1 1 calc R . .
C10B C 0.1268(4) -0.0092(4) 0.0197(4) 0.0567(19) Uani 1 1 d . . .
H10B H 0.0796 -0.0547 0.0212 0.068 Uiso 1 1 calc R . .
C11B C 0.1303(4) 0.0305(4) -0.0314(3) 0.0509(17) Uani 1 1 d . . .
H11B H 0.0870 0.0134 -0.0660 0.061 Uiso 1 1 calc R . .
C12B C 0.2003(4) 0.0979(3) -0.0314(3) 0.0427(14) Uani 1 1 d . . .
H12B H 0.2029 0.1271 -0.0666 0.051 Uiso 1 1 calc R . .
C13B C 0.4711(4) -0.0436(4) 0.4166(3) 0.0391(13) Uani 1 1 d . . .
C14B C 0.4780(5) -0.1034(4) 0.4605(3) 0.0489(15) Uani 1 1 d . . .
H14J H 0.4284 -0.0996 0.4905 0.073 Uiso 1 1 calc R . .
H14K H 0.5425 -0.0942 0.4816 0.073 Uiso 1 1 calc R . .
H14L H 0.4677 -0.1565 0.4386 0.073 Uiso 1 1 calc R . .
C15B C 0.5484(4) -0.0592(4) 0.2208(3) 0.0424(14) Uani 1 1 d . . .
C16B C 0.5991(5) -0.1074(4) 0.1800(3) 0.0559(18) Uani 1 1 d . . .
H16D H 0.6535 -0.1247 0.2027 0.084 Uiso 1 1 calc R . .
H16E H 0.6237 -0.0763 0.1468 0.084 Uiso 1 1 calc R . .
H16F H 0.5545 -0.1540 0.1627 0.084 Uiso 1 1 calc R . .
N1C N 0.4537(4) 0.3301(3) 0.0460(3) 0.0561(5) Uani 1 1 d D . .
C1C C 0.5470(4) 0.3445(4) 0.0356(3) 0.0561(5) Uani 1 1 d D . .
H1C H 0.5752 0.3055 0.0120 0.067 Uiso 1 1 calc R . .
N2C N 0.2648(3) 0.2943(2) 0.0605(2) 0.0300(9) Uani 1 1 d . . .
C2C C 0.6051(5) 0.4140(4) 0.0576(3) 0.0561(5) Uani 1 1 d D . .
H2C H 0.6726 0.4223 0.0511 0.067 Uiso 1 1 calc R . .
N3C N 0.1714(3) 0.2727(2) 0.06566(19) 0.0282(9) Uani 1 1 d . . .
C3C C 0.5598(5) 0.4719(4) 0.0901(3) 0.0561(5) Uani 1 1 d D . .
H3C H 0.5959 0.5219 0.1038 0.067 Uiso 1 1 calc R . .
N4C N 0.2623(3) 0.4154(2) 0.1203(2) 0.0331(10) Uani 1 1 d . . .
C4C C 0.4636(4) 0.4560(4) 0.1019(3) 0.0561(5) Uani 1 1 d D . .
H4C H 0.4337 0.4930 0.1266 0.067 Uiso 1 1 calc R . .
N5C N 0.1685(3) 0.3933(2) 0.12623(18) 0.0268(9) Uani 1 1 d . . .
C5C C 0.4108(5) 0.3855(4) 0.0772(3) 0.0561(5) Uani 1 1 d D . .
N6C N -0.0230(3) 0.3642(2) 0.13200(18) 0.0276(9) Uani 1 1 d . . .
C6C C 0.3078(4) 0.3650(3) 0.0863(3) 0.0339(12) Uani 1 1 d D . .
N7C N 0.4774(3) 0.1585(2) -0.0143(2) 0.0311(9) Uani 1 1 d . . .
C7C C 0.1249(4) 0.3250(3) 0.0983(2) 0.0269(10) Uani 1 1 d . . .
N8C N 0.3404(4) 0.2547(3) -0.0722(2) 0.0400(11) Uani 1 1 d . . .
C8C C 0.0199(4) 0.3062(3) 0.1040(2) 0.0278(10) Uani 1 1 d . . .
C9C C -0.0312(4) 0.2338(3) 0.0816(2) 0.0341(12) Uani 1 1 d . . .
H9C H 0.0007 0.1941 0.0615 0.041 Uiso 1 1 calc R . .
C10C C -0.1309(4) 0.2206(3) 0.0894(3) 0.0382(13) Uani 1 1 d . . .
H10C H -0.1684 0.1714 0.0751 0.046 Uiso 1 1 calc R . .
C11C C -0.1741(4) 0.2811(3) 0.1185(3) 0.0361(12) Uani 1 1 d . . .
H11C H -0.2420 0.2738 0.1240 0.043 Uiso 1 1 calc R . .
C12C C -0.1188(4) 0.3505(3) 0.1391(2) 0.0315(11) Uani 1 1 d . . .
H12C H -0.1491 0.3910 0.1593 0.038 Uiso 1 1 calc R . .
C13C C 0.5374(4) 0.1229(3) -0.0275(2) 0.0286(11) Uani 1 1 d . . .
C14C C 0.6134(4) 0.0760(3) -0.0428(3) 0.0396(13) Uani 1 1 d . . .
H14D H 0.6074 0.0291 -0.0195 0.059 Uiso 1 1 calc R . .
H14E H 0.6769 0.1079 -0.0326 0.059 Uiso 1 1 calc R . .
H14F H 0.6075 0.0593 -0.0868 0.059 Uiso 1 1 calc R . .
C15C C 0.3551(5) 0.2826(4) -0.1169(3) 0.0494(16) Uani 1 1 d . . .
C16C C 0.3765(8) 0.3184(5) -0.1749(4) 0.092(3) Uani 1 1 d . . .
H16J H 0.4468 0.3330 -0.1767 0.138 Uiso 1 1 calc R . .
H16K H 0.3445 0.3660 -0.1769 0.138 Uiso 1 1 calc R . .
H16L H 0.3523 0.2801 -0.2095 0.138 Uiso 1 1 calc R . .
N1D N 0.1824(3) 0.5189(2) 0.23699(19) 0.0274(9) Uani 1 1 d D . .
C1D C 0.2466(4) 0.5807(3) 0.2230(3) 0.0341(12) Uani 1 1 d D . .
H1D H 0.2405 0.5996 0.1836 0.041 Uiso 1 1 calc R . .
N2D N 0.0632(3) 0.3900(2) 0.25792(18) 0.0252(9) Uani 1 1 d . . .
C2D C 0.3201(4) 0.6174(3) 0.2631(3) 0.0402(13) Uani 1 1 d D . .
H2D H 0.3630 0.6614 0.2518 0.048 Uiso 1 1 calc R . .
N3D N 0.0023(3) 0.3260(2) 0.26370(18) 0.0264(9) Uani 1 1 d . . .
C3D C 0.3312(4) 0.5900(3) 0.3197(3) 0.0370(12) Uani 1 1 d D . .
H3D H 0.3816 0.6150 0.3481 0.044 Uiso 1 1 calc R . .
N4D N 0.1328(3) 0.3904(2) 0.35834(19) 0.0284(9) Uani 1 1 d . . .
C4D C 0.2680(4) 0.5254(3) 0.3350(2) 0.0327(12) Uani 1 1 d D . .
H4D H 0.2747 0.5050 0.3738 0.039 Uiso 1 1 calc R . .
N5D N 0.0709(3) 0.3255(2) 0.36483(18) 0.0246(8) Uani 1 1 d . . .
C5D C 0.1952(4) 0.4913(3) 0.2924(2) 0.0266(10) Uani 1 1 d D . .
N6D N -0.0474(3) 0.1948(2) 0.38310(18) 0.0249(8) Uani 1 1 d . . .
C6D C 0.1269(4) 0.4206(3) 0.3042(2) 0.0267(10) Uani 1 1 d D . .
N7D N 0.0884(3) 0.5399(3) 0.1071(2) 0.0334(10) Uani 1 1 d . . .
C7D C 0.0096(3) 0.2950(3) 0.3183(2) 0.0231(10) Uani 1 1 d . . .
N8D N -0.0386(3) 0.5245(3) 0.2136(2) 0.0369(11) Uani 1 1 d . . .
C8D C -0.0570(4) 0.2214(3) 0.3273(2) 0.0268(10) Uani 1 1 d . . .
C9D C -0.1206(4) 0.1831(3) 0.2823(2) 0.0359(12) Uani 1 1 d . . .
H9D H -0.1239 0.2033 0.2432 0.043 Uiso 1 1 calc R . .
C10D C -0.1796(5) 0.1155(4) 0.2933(3) 0.0500(16) Uani 1 1 d . . .
H10D H -0.2234 0.0876 0.2620 0.060 Uiso 1 1 calc R . .
C11D C -0.1741(4) 0.0889(3) 0.3507(3) 0.0406(14) Uani 1 1 d . . .
H11D H -0.2157 0.0430 0.3599 0.049 Uiso 1 1 calc R . .
C12D C -0.1076(4) 0.1292(3) 0.3950(2) 0.0316(11) Uani 1 1 d . . .
H12D H -0.1042 0.1105 0.4346 0.038 Uiso 1 1 calc R . .
C13D C 0.0982(4) 0.5808(3) 0.0698(3) 0.0339(12) Uani 1 1 d . . .
C14D C 0.1105(5) 0.6342(4) 0.0211(3) 0.0451(15) Uani 1 1 d . . .
H14G H 0.0660 0.6738 0.0260 0.068 Uiso 1 1 calc R . .
H14H H 0.0963 0.6037 -0.0187 0.068 Uiso 1 1 calc R . .
H14I H 0.1776 0.6611 0.0234 0.068 Uiso 1 1 calc R . .
C15D C -0.0850(4) 0.5642(3) 0.2402(3) 0.0417(14) Uani 1 1 d . . .
C16D C -0.1430(5) 0.6143(4) 0.2741(4) 0.068(2) Uani 1 1 d . . .
H16G H -0.1008 0.6602 0.2947 0.103 Uiso 1 1 calc R . .
H16H H -0.1773 0.5842 0.3048 0.103 Uiso 1 1 calc R . .
H16I H -0.1904 0.6325 0.2460 0.103 Uiso 1 1 calc R . .
N1S N 0.0940(6) 0.7045(5) 0.3146(4) 0.093(2) Uani 1 1 d . . .
C1S C 0.1592(7) 0.7421(5) 0.3386(4) 0.069(2) Uani 1 1 d . . .
N2S N 0.5878(9) 0.5367(9) 0.2634(7) 0.207(8) Uani 1 1 d . . .
C2S C 0.2453(7) 0.7881(5) 0.3690(4) 0.084(3) Uani 1 1 d . . .
H2S1 H 0.2952 0.7977 0.3392 0.127 Uiso 1 1 calc R . .
H2S2 H 0.2697 0.7589 0.4016 0.127 Uiso 1 1 calc R . .
H2S3 H 0.2293 0.8390 0.3865 0.127 Uiso 1 1 calc R . .
N3S N -0.0094(5) 0.1707(4) -0.0765(3) 0.075(2) Uani 1 1 d . . .
C3S C 0.5546(8) 0.4947(7) 0.2959(6) 0.109(4) Uani 1 1 d . . .
N4S N 0.4971(6) -0.2169(5) 0.3097(4) 0.090(2) Uani 1 1 d . . .
C4S C 0.5118(7) 0.4473(6) 0.3399(4) 0.090(3) Uani 1 1 d . . .
H4S1 H 0.4936 0.4814 0.3742 0.134 Uiso 1 1 calc R . .
H4S2 H 0.5583 0.4139 0.3547 0.134 Uiso 1 1 calc R . .
H4S3 H 0.4538 0.4136 0.3212 0.134 Uiso 1 1 calc R . .
C5S C 0.0020(5) 0.2153(4) -0.1116(3) 0.0513(16) Uani 1 1 d . . .
C6S C 0.0133(5) 0.2744(4) -0.1568(3) 0.0548(18) Uani 1 1 d . . .
H6S1 H 0.0353 0.2504 -0.1948 0.082 Uiso 1 1 calc R . .
H6S2 H 0.0613 0.3195 -0.1407 0.082 Uiso 1 1 calc R . .
H6S3 H -0.0492 0.2930 -0.1652 0.082 Uiso 1 1 calc R . .
C7S C 0.5612(8) -0.2272(6) 0.3391(5) 0.081(3) Uani 1 1 d . . .
C8S C 0.6468(9) -0.2378(8) 0.3793(6) 0.133(4) Uani 1 1 d . . .
H8S1 H 0.7001 -0.1953 0.3744 0.200 Uiso 1 1 calc R . .
H8S2 H 0.6676 -0.2892 0.3677 0.200 Uiso 1 1 calc R . .
H8S3 H 0.6292 -0.2358 0.4220 0.200 Uiso 1 1 calc R . .

loop_
_atom_site_aniso_label
_atom_site_aniso_U_11
_atom_site_aniso_U_22
_atom_site_aniso_U_33
_atom_site_aniso_U_23
_atom_site_aniso_U_13
_atom_site_aniso_U_12
Zn1 0.0304(3) 0.0261(3) 0.0250(3) 0.0033(2) 0.0063(2) 0.0046(2)
B1 0.049(5) 0.048(5) 0.026(4) 0.016(3) 0.022(3) 0.023(4)
F1 0.066(3) 0.071(4) 0.046(2) 0.008(2) 0.0183(19) 0.033(3)
F2 0.059(3) 0.070(3) 0.045(3) 0.015(2) 0.014(2) 0.035(2)
F3 0.066(3) 0.064(3) 0.048(2) 0.0124(19) 0.0263(19) 0.026(2)
F4 0.092(4) 0.055(3) 0.070(3) 0.025(2) 0.038(3) 0.040(3)
B1B 0.049(5) 0.048(5) 0.026(4) 0.016(3) 0.022(3) 0.023(4)
F1B 0.066(3) 0.071(4) 0.046(2) 0.008(2) 0.0183(19) 0.033(3)
F2B 0.059(3) 0.070(3) 0.045(3) 0.015(2) 0.014(2) 0.035(2)
F3B 0.066(3) 0.064(3) 0.048(2) 0.0124(19) 0.0263(19) 0.026(2)
F4B 0.092(4) 0.055(3) 0.070(3) 0.025(2) 0.038(3) 0.040(3)
B8 0.038(6) 0.130(14) 0.134(12) -0.053(11) -0.013(7) 0.023(8)
F31 0.181(11) 0.220(15) 0.072(4) -0.021(6) 0.000(5) 0.122(10)
F32 0.063(8) 0.20(2) 0.093(12) 0.042(13) 0.049(8) 0.032(11)
F33 0.107(9) 0.094(7) 0.089(6) 0.002(6) -0.001(8) 0.027(6)
F34 0.061(7) 0.049(6) 0.137(11) -0.022(6) -0.029(6) -0.009(5)
B8B 0.038(6) 0.130(14) 0.134(12) -0.053(11) -0.013(7) 0.023(8)
F31B 0.181(11) 0.220(15) 0.072(4) -0.021(6) 0.000(5) 0.122(10)
F32B 0.097(9) 0.095(9) 0.34(2) -0.047(11) -0.056(11) 0.019(7)
F33B 0.107(9) 0.094(7) 0.089(6) 0.002(6) -0.001(8) 0.027(6)
F34B 0.184(18) 0.049(6) 0.147(12) -0.020(7) 0.049(13) 0.052(9)
Zn2 0.0373(4) 0.0353(3) 0.0344(3) 0.0061(3) 0.0133(3) 0.0093(3)
B2 0.024(3) 0.047(4) 0.039(4) -0.002(3) 0.004(3) 0.005(3)
Zn3 0.0265(3) 0.0248(3) 0.0336(3) -0.0001(2) 0.0055(2) 0.0046(2)
B3 0.058(5) 0.070(6) 0.053(5) 0.000(4) -0.002(4) -0.011(4)
Zn4 0.0325(3) 0.0230(3) 0.0285(3) 0.0054(2) 0.0091(2) 0.0050(2)
B4 0.031(3) 0.042(4) 0.048(4) 0.022(3) 0.012(3) 0.008(3)
F5 0.057(2) 0.081(3) 0.065(3) 0.007(2) 0.018(2) 0.038(2)
B5 0.035(3) 0.033(3) 0.056(4) 0.009(3) 0.008(3) 0.006(3)
F6 0.066(3) 0.085(3) 0.045(2) -0.006(2) -0.0114(19) 0.011(2)
B6 0.041(4) 0.041(4) 0.045(4) 0.004(3) 0.003(3) 0.005(3)
F7 0.0290(17) 0.0391(18) 0.060(2) 0.0003(16) 0.0047(15) 0.0007(14)
B7 0.054(4) 0.035(4) 0.045(4) 0.008(3) 0.022(3) 0.004(3)
F8 0.0379(19) 0.049(2) 0.068(2) 0.0107(18) 0.0030(17) -0.0049(16)
F9 0.058(3) 0.145(5) 0.175(6) 0.058(5) -0.031(4) -0.007(3)
F10 0.068(3) 0.097(4) 0.241(8) 0.100(5) 0.029(4) 0.003(3)
F11 0.199(7) 0.080(4) 0.120(5) 0.014(4) -0.037(5) 0.004(4)
F12 0.045(3) 0.260(8) 0.056(3) 0.035(4) 0.004(2) 0.016(4)
F13 0.074(3) 0.064(3) 0.044(2) 0.0071(18) 0.0151(19) 0.014(2)
F14 0.052(2) 0.064(2) 0.063(2) 0.029(2) 0.0024(18) 0.0179(19)
F15 0.054(2) 0.045(2) 0.064(2) 0.0216(18) 0.0045(18) -0.0012(17)
F16 0.046(2) 0.054(2) 0.065(2) 0.0269(18) 0.0256(18) 0.0090(17)
F17 0.053(2) 0.063(2) 0.056(2) 0.0047(19) 0.0248(18) 0.0106(18)
F18 0.0426(19) 0.0345(18) 0.065(2) 0.0018(16) 0.0009(17) 0.0065(15)
F19 0.093(3) 0.050(2) 0.065(3) -0.004(2) 0.030(2) 0.011(2)
F20 0.051(3) 0.065(3) 0.148(5) 0.039(3) 0.008(3) 0.025(2)
F21 0.093(4) 0.094(4) 0.087(3) -0.010(3) 0.028(3) 0.026(3)
F22 0.075(3) 0.135(5) 0.087(3) 0.043(3) -0.036(3) -0.036(3)
F23 0.062(3) 0.090(3) 0.073(3) 0.034(2) 0.007(2) -0.013(2)
F24 0.107(4) 0.060(3) 0.148(5) 0.046(3) 0.028(4) 0.034(3)
F25 0.064(2) 0.0395(19) 0.059(2) 0.0127(17) 0.0343(19) 0.0091(17)
F26 0.052(2) 0.054(2) 0.0411(19) 0.0000(16) 0.0179(16) -0.0061(17)
F27 0.081(3) 0.100(4) 0.085(3) 0.031(3) 0.038(3) 0.048(3)
F28 0.086(3) 0.084(3) 0.047(2) -0.006(2) 0.016(2) -0.033(2)
N1A 0.0394(10) 0.0432(10) 0.0803(14) -0.0217(10) 0.0192(9) -0.0032(8)
C1A 0.0394(10) 0.0432(10) 0.0803(14) -0.0217(10) 0.0192(9) -0.0032(8)
N2A 0.027(2) 0.026(2) 0.023(2) 0.0001(17) 0.0030(16) 0.0038(17)
C2A 0.0394(10) 0.0432(10) 0.0803(14) -0.0217(10) 0.0192(9) -0.0032(8)
N3A 0.034(2) 0.027(2) 0.031(2) 0.0073(18) 0.0080(18) 0.0065(18)
C3A 0.0394(10) 0.0432(10) 0.0803(14) -0.0217(10) 0.0192(9) -0.0032(8)
N4A 0.035(2) 0.029(2) 0.028(2) 0.0041(18) 0.0092(18) 0.0069(18)
C4A 0.0394(10) 0.0432(10) 0.0803(14) -0.0217(10) 0.0192(9) -0.0032(8)
N5A 0.035(2) 0.028(2) 0.023(2) -0.0003(17) 0.0100(17) 0.0057(18)
C5A 0.0394(10) 0.0432(10) 0.0803(14) -0.0217(10) 0.0192(9) -0.0032(8)
N6A 0.048(3) 0.022(2) 0.037(2) 0.0065(19) 0.022(2) 0.0057(19)
C6A 0.027(3) 0.024(2) 0.029(3) 0.010(2) 0.004(2) 0.001(2)
N7A 0.039(3) 0.034(2) 0.030(2) -0.0009(19) 0.010(2) 0.012(2)
C7A 0.029(3) 0.024(2) 0.027(3) 0.005(2) 0.007(2) 0.003(2)
N8A 0.039(3) 0.029(2) 0.029(2) 0.0074(19) 0.0079(19) 0.0014(19)
C8A 0.039(3) 0.025(3) 0.031(3) 0.000(2) 0.015(2) 0.000(2)
C9A 0.044(3) 0.036(3) 0.046(3) -0.008(3) 0.014(3) -0.003(3)
C10A 0.054(4) 0.040(3) 0.066(4) -0.015(3) 0.025(3) -0.013(3)
C11A 0.063(4) 0.034(3) 0.067(4) -0.015(3) 0.032(4) -0.013(3)
C12A 0.057(4) 0.030(3) 0.048(4) -0.005(3) 0.025(3) 0.008(3)
C13A 0.031(3) 0.037(3) 0.038(3) 0.000(2) 0.005(2) 0.002(2)
C14A 0.043(4) 0.052(4) 0.075(5) -0.018(4) 0.019(3) 0.010(3)
C15A 0.028(3) 0.037(3) 0.036(3) 0.003(2) 0.004(2) 0.005(2)
C16A 0.055(4) 0.060(4) 0.044(4) 0.025(3) 0.007(3) 0.001(3)
N1B 0.029(2) 0.041(3) 0.032(2) 0.004(2) 0.0090(19) 0.0064(19)
C1B 0.040(3) 0.056(4) 0.035(3) 0.007(3) 0.004(3) 0.004(3)
N2B 0.030(2) 0.032(2) 0.034(2) 0.0077(19) 0.0098(19) 0.0040(19)
C2B 0.050(4) 0.064(4) 0.039(3) 0.005(3) -0.001(3) 0.001(3)
N3B 0.033(2) 0.026(2) 0.043(3) 0.005(2) 0.012(2) 0.0046(19)
C3B 0.040(4) 0.053(4) 0.060(4) -0.005(3) 0.002(3) -0.011(3)
N4B 0.032(2) 0.025(2) 0.031(2) 0.0004(18) 0.0063(18) 0.0024(18)
C4B 0.041(3) 0.044(3) 0.040(3) 0.007(3) 0.004(3) -0.002(3)
N5B 0.026(2) 0.025(2) 0.032(2) -0.0007(18) 0.0088(18) 0.0005(17)
C5B 0.031(3) 0.034(3) 0.033(3) -0.004(2) 0.006(2) 0.004(2)
N6B 0.021(2) 0.024(2) 0.047(3) -0.0024(19) 0.0021(19) 0.0060(17)
C6B 0.028(3) 0.025(2) 0.033(3) 0.001(2) 0.010(2) 0.005(2)
N7B 0.042(3) 0.047(3) 0.041(3) 0.009(2) 0.008(2) 0.014(2)
C7B 0.025(2) 0.022(2) 0.040(3) 0.003(2) 0.011(2) 0.004(2)
N8B 0.056(3) 0.040(3) 0.040(3) 0.007(2) 0.019(2) 0.021(2)
C8B 0.020(2) 0.023(2) 0.050(3) -0.003(2) 0.006(2) 0.0038(19)
C9B 0.029(3) 0.024(3) 0.072(4) 0.000(3) 0.010(3) 0.000(2)
C10B 0.027(3) 0.036(3) 0.104(6) -0.011(4) 0.003(3) 0.000(3)
C11B 0.033(3) 0.042(4) 0.075(5) -0.008(3) -0.005(3) 0.005(3)
C12B 0.028(3) 0.034(3) 0.064(4) -0.009(3) -0.008(3) 0.009(2)
C13B 0.036(3) 0.043(3) 0.039(3) -0.001(3) 0.006(2) 0.009(3)
C14B 0.051(4) 0.045(4) 0.053(4) 0.016(3) 0.000(3) 0.012(3)
C15B 0.043(3) 0.039(3) 0.048(4) 0.009(3) 0.006(3) 0.011(3)
C16B 0.053(4) 0.054(4) 0.063(4) -0.009(3) 0.016(3) 0.020(3)
N1C 0.0394(10) 0.0432(10) 0.0803(14) -0.0217(10) 0.0192(9) -0.0032(8)
C1C 0.0394(10) 0.0432(10) 0.0803(14) -0.0217(10) 0.0192(9) -0.0032(8)
N2C 0.030(2) 0.024(2) 0.038(2) 0.0018(18) 0.0119(19) 0.0058(17)
C2C 0.0394(10) 0.0432(10) 0.0803(14) -0.0217(10) 0.0192(9) -0.0032(8)
N3C 0.028(2) 0.024(2) 0.035(2) 0.0050(18) 0.0084(18) 0.0069(17)
C3C 0.0394(10) 0.0432(10) 0.0803(14) -0.0217(10) 0.0192(9) -0.0032(8)
N4C 0.033(2) 0.024(2) 0.042(3) 0.0029(19) 0.017(2) -0.0007(18)
C4C 0.0394(10) 0.0432(10) 0.0803(14) -0.0217(10) 0.0192(9) -0.0032(8)
N5C 0.028(2) 0.025(2) 0.028(2) 0.0033(17) 0.0079(17) 0.0042(17)
C5C 0.0394(10) 0.0432(10) 0.0803(14) -0.0217(10) 0.0192(9) -0.0032(8)
N6C 0.029(2) 0.030(2) 0.026(2) 0.0093(18) 0.0038(17) 0.0070(18)
C6C 0.035(3) 0.024(3) 0.042(3) -0.002(2) 0.015(2) 0.001(2)
N7C 0.028(2) 0.029(2) 0.036(2) 0.0028(19) 0.0028(19) 0.0051(18)
C7C 0.035(3) 0.025(2) 0.022(2) 0.0051(19) 0.008(2) 0.006(2)
N8C 0.047(3) 0.035(3) 0.040(3) 0.003(2) 0.003(2) 0.014(2)
C8C 0.028(3) 0.030(3) 0.027(3) 0.006(2) 0.006(2) 0.005(2)
C9C 0.031(3) 0.033(3) 0.038(3) 0.002(2) 0.005(2) 0.003(2)
C10C 0.034(3) 0.037(3) 0.043(3) 0.004(3) 0.005(2) 0.003(2)
C11C 0.026(3) 0.040(3) 0.042(3) 0.009(3) 0.006(2) 0.003(2)
C12C 0.028(3) 0.036(3) 0.032(3) 0.006(2) 0.009(2) 0.008(2)
C13C 0.026(3) 0.026(3) 0.033(3) 0.002(2) 0.004(2) 0.002(2)
C14C 0.032(3) 0.039(3) 0.049(3) -0.005(3) 0.006(3) 0.012(2)
C15C 0.064(4) 0.044(4) 0.045(4) 0.007(3) 0.003(3) 0.022(3)
C16C 0.151(9) 0.083(6) 0.059(5) 0.040(5) 0.031(5) 0.050(6)
N1D 0.031(2) 0.022(2) 0.030(2) 0.0073(17) 0.0098(18) -0.0001(17)
C1D 0.039(3) 0.026(3) 0.039(3) 0.006(2) 0.009(2) 0.002(2)
N2D 0.032(2) 0.020(2) 0.025(2) 0.0029(16) 0.0120(17) 0.0059(17)
C2D 0.046(3) 0.033(3) 0.041(3) 0.009(3) 0.012(3) -0.004(3)
N3D 0.035(2) 0.019(2) 0.026(2) 0.0027(16) 0.0064(17) 0.0015(17)
C3D 0.037(3) 0.031(3) 0.039(3) 0.000(2) 0.004(2) -0.005(2)
N4D 0.031(2) 0.028(2) 0.028(2) 0.0035(18) 0.0067(18) 0.0048(18)
C4D 0.035(3) 0.030(3) 0.032(3) 0.002(2) 0.007(2) 0.000(2)
N5D 0.029(2) 0.020(2) 0.025(2) 0.0033(16) 0.0085(17) 0.0025(16)
C5D 0.030(3) 0.023(2) 0.027(3) 0.000(2) 0.010(2) 0.005(2)
N6D 0.025(2) 0.023(2) 0.027(2) 0.0083(17) 0.0065(16) 0.0016(16)
C6D 0.031(3) 0.019(2) 0.031(3) -0.002(2) 0.012(2) 0.007(2)
N7D 0.043(3) 0.031(2) 0.029(2) 0.0083(19) 0.011(2) 0.009(2)
C7D 0.029(2) 0.019(2) 0.024(2) 0.0031(19) 0.0071(19) 0.0075(19)
N8D 0.043(3) 0.033(2) 0.040(3) 0.013(2) 0.014(2) 0.014(2)
C8D 0.031(3) 0.023(2) 0.028(3) 0.003(2) 0.007(2) 0.006(2)
C9D 0.038(3) 0.040(3) 0.030(3) 0.013(2) -0.001(2) 0.001(2)
C10D 0.052(4) 0.043(4) 0.050(4) 0.016(3) -0.016(3) -0.013(3)
C11D 0.032(3) 0.038(3) 0.050(4) 0.018(3) -0.005(3) -0.008(2)
C12D 0.029(3) 0.031(3) 0.035(3) 0.011(2) 0.003(2) 0.002(2)
C13D 0.035(3) 0.033(3) 0.035(3) 0.002(2) 0.007(2) 0.008(2)
C14D 0.054(4) 0.044(3) 0.038(3) 0.018(3) 0.008(3) -0.002(3)
C15D 0.045(3) 0.032(3) 0.052(4) 0.013(3) 0.014(3) 0.011(3)
C16D 0.066(5) 0.045(4) 0.103(6) 0.012(4) 0.048(5) 0.022(3)
N1S 0.058(5) 0.097(6) 0.120(7) 0.018(5) -0.012(4) 0.006(4)
C1S 0.071(6) 0.059(5) 0.081(6) 0.022(4) 0.008(5) 0.010(4)
N2S 0.134(10) 0.267(17) 0.241(15) 0.192(14) 0.013(10) 0.000(10)
C2S 0.092(7) 0.056(5) 0.104(7) 0.018(5) -0.017(5) 0.005(5)
N3S 0.090(5) 0.050(4) 0.082(5) 0.027(4) -0.014(4) -0.007(3)
C3S 0.080(7) 0.117(9) 0.134(10) 0.056(8) -0.002(7) 0.006(6)
N4S 0.094(6) 0.083(5) 0.083(6) -0.002(4) 0.011(5) -0.021(5)
C4S 0.101(7) 0.091(7) 0.083(6) 0.019(5) -0.004(5) 0.029(6)
C5S 0.052(4) 0.037(3) 0.062(4) 0.001(3) -0.008(3) 0.004(3)
C6S 0.081(5) 0.032(3) 0.050(4) 0.002(3) 0.015(3) 0.000(3)
C7S 0.087(7) 0.086(7) 0.070(6) 0.013(5) 0.017(5) 0.005(6)
C8S 0.117(10) 0.174(13) 0.116(10) 0.027(9) 0.010(8) 0.036(9)

loop_
_atom_type_symbol
_atom_type_description
_atom_type_scat_dispersion_real
_atom_type_scat_dispersion_imag
_atom_type_scat_source
C C 0.0033 0.0016 'International Tables Vol C Tables 4.2.6.8 and 6.1.1.4'
H H 0.0000 0.0000 'International Tables Vol C Tables 4.2.6.8 and 6.1.1.4'
B B 0.0013 0.0007 'International Tables Vol C Tables 4.2.6.8 and 6.1.1.4'
N N 0.0061 0.0033 'International Tables Vol C Tables 4.2.6.8 and 6.1.1.4'
F F 0.0171 0.0103 'International Tables Vol C Tables 4.2.6.8 and 6.1.1.4'
Zn Zn 0.2839 1.4301 'International Tables Vol C Tables 4.2.6.8 and 6.1.1.4'

loop_
_geom_angle_atom_site_label_1
_geom_angle_atom_site_label_2
_geom_angle_atom_site_label_3
_geom_angle
N8A Zn1 N7A 92.62(17)
N8A Zn1 N6D 96.68(16)
N7A Zn1 N6D 100.33(17)
N8A Zn1 N1A 100.2(2)
N7A Zn1 N1A 95.72(19)
N6D Zn1 N1A 156.11(19)
N8A Zn1 N5D 170.65(16)
N7A Zn1 N5D 92.98(16)
N6D Zn1 N5D 74.94(15)
N1A Zn1 N5D 86.7(2)
N8A Zn1 N2A 89.79(16)
N7A Zn1 N2A 170.11(17)
N6D Zn1 N2A 88.91(15)
N1A Zn1 N2A 74.40(17)
N5D Zn1 N2A 85.95(14)
F4 B1 F2 109.2(4)
F4 B1 F1 109.8(4)
F2 B1 F1 109.3(4)
F4 B1 F3 109.4(4)
F2 B1 F3 109.4(4)
F1 B1 F3 109.8(4)
F3B B1B F2B 109.5(4)
F3B B1B F1B 109.6(4)
F2B B1B F1B 109.4(4)
F3B B1B F4B 109.5(4)
F2B B1B F4B 109.4(4)
F1B B1B F4B 109.3(4)
F34 B8 F33 110.4(5)
F34 B8 F32 105.6(11)
F33 B8 F32 110.1(5)
F34 B8 F31 110.5(5)
F33 B8 F31 109.8(5)
F32 B8 F31 110.4(5)
F34B B8B F33B 111.0(5)
F34B B8B F31B 111.6(5)
F33B B8B F31B 110.4(5)
F34B B8B F32B 104.2(9)
F33B B8B F32B 110.1(5)
F31B B8B F32B 109.5(5)
N1B Zn2 N6A 154.68(17)
N1B Zn2 N8B 96.66(19)
N6A Zn2 N8B 95.59(19)
N1B Zn2 N7B 103.42(19)
N6A Zn2 N7B 98.58(19)
N8B Zn2 N7B 90.28(19)
N1B Zn2 N5A 91.23(16)
N6A Zn2 N5A 75.31(16)
N8B Zn2 N5A 170.79(19)
N7B Zn2 N5A 92.50(17)
N1B Zn2 N2B 74.84(17)
N6A Zn2 N2B 84.29(17)
N8B Zn2 N2B 84.97(17)
N7B Zn2 N2B 174.69(17)
N5A Zn2 N2B 92.56(15)
F5 B2 F6 109.9(5)
F5 B2 F7 110.2(5)
F6 B2 F7 108.8(5)
F5 B2 F8 109.8(5)
F6 B2 F8 110.2(5)
F7 B2 F8 108.0(5)
N8C Zn3 N7C 91.87(18)
N8C Zn3 N1C 95.1(2)
N7C Zn3 N1C 99.55(18)
N8C Zn3 N6B 99.74(19)
N7C Zn3 N6B 94.70(16)
N1C Zn3 N6B 159.01(19)
N8C Zn3 N2C 95.55(17)
N7C Zn3 N2C 171.52(17)
N1C Zn3 N2C 75.74(18)
N6B Zn3 N2C 88.10(15)
N8C Zn3 N5B 175.58(17)
N7C Zn3 N5B 87.53(16)
N1C Zn3 N5B 89.3(2)
N6B Zn3 N5B 75.96(16)
N2C Zn3 N5B 85.38(15)
F11 B3 F10 113.1(8)
F11 B3 F12 101.6(8)
F10 B3 F12 116.8(8)
F11 B3 F9 105.3(7)
F10 B3 F9 106.7(8)
F12 B3 F9 112.8(7)
N7D Zn4 N8D 92.71(17)
N7D Zn4 N1D 98.31(17)
N8D Zn4 N1D 96.60(18)
N7D Zn4 N6C 102.75(17)
N8D Zn4 N6C 98.75(18)
N1D Zn4 N6C 153.19(15)
N7D Zn4 N5C 85.28(16)
N8D Zn4 N5C 172.46(18)
N1D Zn4 N5C 90.87(16)
N6C Zn4 N5C 74.68(15)
N7D Zn4 N2D 172.89(17)
N8D Zn4 N2D 89.17(15)
N1D Zn4 N2D 74.64(15)
N6C Zn4 N2D 83.72(15)
N5C Zn4 N2D 93.72(14)
F16 B4 F15 109.8(5)
F16 B4 F14 109.9(5)
F15 B4 F14 109.9(5)
F16 B4 F13 109.2(5)
F15 B4 F13 108.3(5)
F14 B4 F13 109.8(5)
F20 B5 F17 114.6(6)
F20 B5 F18 112.7(5)
F17 B5 F18 110.4(5)
F20 B5 F19 105.8(6)
F17 B5 F19 105.4(5)
F18 B5 F19 107.3(5)
F24 B6 F22 115.9(6)
F24 B6 F23 112.3(6)
F22 B6 F23 107.6(6)
F24 B6 F21 103.0(6)
F22 B6 F21 107.0(6)
F23 B6 F21 110.8(6)
F28 B7 F26 110.0(5)
F28 B7 F25 109.2(5)
F26 B7 F25 109.6(6)
F28 B7 F27 111.0(7)
F26 B7 F27 108.2(5)
F25 B7 F27 108.9(5)
C1A N1A C5A 117.5(5)
C1A N1A Zn1 122.4(4)
C5A N1A Zn1 119.3(4)
N1A C1A C2A 123.3(6)
N3A N2A C6A 118.8(4)
N3A N2A Zn1 127.8(3)
C6A N2A Zn1 113.4(3)
C1A C2A C3A 118.2(6)
N2A N3A C7A 116.4(4)
C4A C3A C2A 118.8(6)
N5A N4A C6A 116.2(4)
C5A C4A C3A 119.3(6)
N4A N5A C7A 119.4(4)
N4A N5A Zn2 127.2(3)
C7A N5A Zn2 113.3(3)
N1A C5A C4A 123.0(6)
N1A C5A C6A 115.6(5)
C4A C5A C6A 121.4(5)
C12A N6A C8A 115.4(5)
C12A N6A Zn2 124.3(4)
C8A N6A Zn2 118.7(3)
N2A C6A N4A 124.8(5)
N2A C6A C5A 116.8(5)
N4A C6A C5A 118.4(5)
C13A N7A Zn1 179.9(5)
N3A C7A N5A 124.3(5)
N3A C7A C8A 118.6(4)
N5A C7A C8A 117.1(4)
C15A N8A Zn1 174.9(4)
N6A C8A C9A 123.0(5)
N6A C8A C7A 114.3(5)
C9A C8A C7A 122.7(5)
C8A C9A C10A 119.4(6)
C11A C10A C9A 118.7(6)
C12A C11A C10A 119.0(6)
C11A C12A N6A 124.6(6)
N7A C13A C14A 177.9(7)
N8A C15A C16A 177.8(6)
C1B N1B C5B 117.3(5)
C1B N1B Zn2 123.1(4)
C5B N1B Zn2 119.5(4)
N1B C1B C2B 123.9(6)
N3B N2B C6B 119.4(4)
N3B N2B Zn2 127.6(3)
C6B N2B Zn2 113.0(4)
C1B C2B C3B 118.4(6)
N2B N3B C7B 117.1(4)
C4B C3B C2B 120.0(6)
N5B N4B C6B 116.8(4)
C3B C4B C5B 117.6(6)
N4B N5B C7B 119.4(4)
N4B N5B Zn3 128.7(3)
C7B N5B Zn3 111.8(3)
N1B C5B C4B 122.7(5)
N1B C5B C6B 116.0(5)
C4B C5B C6B 121.3(5)
C12B N6B C8B 118.6(5)
C12B N6B Zn3 122.6(4)
C8B N6B Zn3 118.7(3)
N4B C6B N2B 124.2(5)
N4B C6B C5B 119.2(4)
N2B C6B C5B 116.6(5)
C13B N7B Zn2 159.4(5)
N3B C7B N5B 123.1(5)
N3B C7B C8B 119.5(4)
N5B C7B C8B 117.4(5)
C15B N8B Zn2 174.1(5)
N6B C8B C9B 122.1(5)
N6B C8B C7B 116.0(4)
C9B C8B C7B 121.9(5)
C8B C9B C10B 117.8(6)
C11B C10B C9B 121.2(6)
C10B C11B C12B 117.6(6)
N6B C12B C11B 122.7(6)
N7B C13B C14B 179.6(7)
N8B C15B C16B 177.6(7)
C1C N1C C5C 120.0(5)
C1C N1C Zn3 122.0(4)
C5C N1C Zn3 118.0(4)
N1C C1C C2C 122.8(6)
N3C N2C C6C 120.0(4)
N3C N2C Zn3 127.0(3)
C6C N2C Zn3 113.0(3)
C1C C2C C3C 117.0(6)
N2C N3C C7C 115.8(4)
C4C C3C C2C 120.0(6)
N5C N4C C6C 116.1(4)
C3C C4C C5C 118.9(6)
N4C N5C C7C 119.9(4)
N4C N5C Zn4 126.0(3)
C7C N5C Zn4 114.0(3)
N1C C5C C4C 121.2(6)
N1C C5C C6C 116.4(5)
C4C C5C C6C 122.3(5)
C12C N6C C8C 118.4(4)
C12C N6C Zn4 122.7(3)
C8C N6C Zn4 118.0(3)
N4C C6C N2C 124.0(5)
N4C C6C C5C 119.3(5)
N2C C6C C5C 116.7(5)
C13C N7C Zn3 176.6(4)
N5C C7C N3C 124.1(5)
N5C C7C C8C 117.1(4)
N3C C7C C8C 118.8(4)
C15C N8C Zn3 157.9(5)
N6C C8C C9C 122.6(5)
N6C C8C C7C 115.5(4)
C9C C8C C7C 121.9(5)
C8C C9C C10C 118.1(5)
C11C C10C C9C 118.6(5)
C12C C11C C10C 119.6(5)
N6C C12C C11C 122.7(5)
N7C C13C C14C 178.2(6)
N8C C15C C16C 178.8(8)
C5D N1D C1D 117.3(5)
C5D N1D Zn4 119.9(3)
C1D N1D Zn4 122.8(4)
N1D C1D C2D 122.9(5)
N3D N2D C6D 120.4(4)
N3D N2D Zn4 126.1(3)
C6D N2D Zn4 113.4(3)
C3D C2D C1D 119.4(5)
N2D N3D C7D 115.1(4)
C2D C3D C4D 119.3(5)
N5D N4D C6D 115.8(4)
C5D C4D C3D 118.4(5)
C7D N5D N4D 119.3(4)
C7D N5D Zn1 113.3(3)
N4D N5D Zn1 127.3(3)
N1D C5D C4D 122.8(4)
N1D C5D C6D 115.3(4)
C4D C5D C6D 121.9(5)
C8D N6D C12D 117.5(4)
C8D N6D Zn1 119.7(3)
C12D N6D Zn1 122.7(3)
N4D C6D N2D 124.3(4)
N4D C6D C5D 119.3(5)
N2D C6D C5D 116.4(4)
C13D N7D Zn4 179.0(5)
N5D C7D N3D 125.1(4)
N5D C7D C8D 117.3(4)
N3D C7D C8D 117.5(4)
C15D N8D Zn4 168.8(5)
N6D C8D C9D 122.8(5)
N6D C8D C7D 114.4(4)
C9D C8D C7D 122.8(4)
C8D C9D C10D 120.0(5)
C9D C10D C11D 118.4(6)
C10D C11D C12D 119.7(5)
N6D C12D C11D 121.4(5)
N7D C13D C14D 179.7(6)
N8D C15D C16D 179.5(8)
N1S C1S C2S 177.8(10)
N2S C3S C4S 175.4(17)
N3S C5S C6S 177.8(8)
N4S C7S C8S 177.9(12)

loop_
_geom_bond_atom_site_label_1
_geom_bond_atom_site_label_2
_geom_bond_distance
Zn1 N8A 2.074(4)
Zn1 N7A 2.080(4)
Zn1 N6D 2.098(4)
Zn1 N1A 2.111(5)
Zn1 N5D 2.260(4)
Zn1 N2A 2.293(4)
B1 F4 1.385(4)
B1 F2 1.386(4)
B1 F1 1.389(4)
B1 F3 1.390(4)
B1B F3B 1.387(5)
B1B F2B 1.387(5)
B1B F1B 1.388(5)
B1B F4B 1.388(5)
B8 F34 1.381(5)
B8 F33 1.382(5)
B8 F32 1.382(5)
B8 F31 1.384(5)
B8B F34B 1.378(5)
B8B F33B 1.378(5)
B8B F31B 1.382(5)
B8B F32B 1.383(5)
Zn2 N1B 2.090(5)
Zn2 N6A 2.091(5)
Zn2 N8B 2.091(5)
Zn2 N7B 2.092(5)
Zn2 N5A 2.246(4)
Zn2 N2B 2.284(4)
B2 F5 1.372(7)
B2 F6 1.382(7)
B2 F7 1.394(7)
B2 F8 1.394(8)
Zn3 N8C 2.074(5)
Zn3 N7C 2.081(4)
Zn3 N1C 2.090(5)
Zn3 N6B 2.098(4)
Zn3 N2C 2.235(4)
Zn3 N5B 2.264(4)
B3 F11 1.314(10)
B3 F10 1.330(10)
B3 F12 1.338(10)
B3 F9 1.413(11)
Zn4 N7D 2.070(4)
Zn4 N8D 2.074(4)
Zn4 N1D 2.095(4)
Zn4 N6C 2.129(4)
Zn4 N5C 2.246(4)
Zn4 N2D 2.273(4)
B4 F16 1.378(7)
B4 F15 1.382(7)
B4 F14 1.382(7)
B4 F13 1.401(8)
B5 F20 1.340(8)
B5 F17 1.361(7)
B5 F18 1.369(7)
B5 F19 1.429(8)
B6 F24 1.324(8)
B6 F22 1.360(8)
B6 F23 1.367(8)
B6 F21 1.393(8)
B7 F28 1.369(8)
B7 F26 1.380(8)
B7 F25 1.390(7)
B7 F27 1.395(8)
N1A C1A 1.333(7)
N1A C5A 1.350(7)
C1A C2A 1.385(8)
N2A N3A 1.326(6)
N2A C6A 1.332(6)
C2A C3A 1.388(8)
N3A C7A 1.337(6)
C3A C4A 1.380(8)
N4A N5A 1.311(6)
N4A C6A 1.344(6)
C4A C5A 1.364(8)
N5A C7A 1.341(6)
C5A C6A 1.480(8)
N6A C12A 1.358(7)
N6A C8A 1.365(7)
N7A C13A 1.123(6)
C7A C8A 1.472(7)
N8A C15A 1.145(6)
C8A C9A 1.371(8)
C9A C10A 1.380(8)
C10A C11A 1.379(9)
C11A C12A 1.352(9)
C13A C14A 1.458(8)
C15A C16A 1.452(8)
N1B C1B 1.337(7)
N1B C5B 1.354(7)
C1B C2B 1.357(9)
N2B N3B 1.308(6)
N2B C6B 1.342(6)
C2B C3B 1.382(9)
N3B C7B 1.341(7)
C3B C4B 1.381(8)
N4B N5B 1.305(6)
N4B C6B 1.337(6)
C4B C5B 1.391(7)
N5B C7B 1.363(6)
C5B C6B 1.468(7)
N6B C12B 1.332(7)
N6B C8B 1.350(7)
N7B C13B 1.134(7)
C7B C8B 1.467(7)
N8B C15B 1.115(7)
C8B C9B 1.385(7)
C9B C10B 1.388(9)
C10B C11B 1.355(10)
C11B C12B 1.403(8)
C13B C14B 1.466(8)
C15B C16B 1.441(8)
N1C C1C 1.321(7)
N1C C5C 1.344(7)
C1C C2C 1.383(8)
N2C N3C 1.315(6)
N2C C6C 1.342(6)
C2C C3C 1.408(8)
N3C C7C 1.352(6)
C3C C4C 1.370(8)
N4C N5C 1.325(6)
N4C C6C 1.336(6)
C4C C5C 1.381(8)
N5C C7C 1.329(6)
C5C C6C 1.457(8)
N6C C12C 1.341(6)
N6C C8C 1.346(6)
N7C C13C 1.132(6)
C7C C8C 1.467(7)
N8C C15C 1.138(7)
C8C C9C 1.383(7)
C9C C10C 1.396(7)
C10C C11C 1.391(8)
C11C C12C 1.357(8)
C13C C14C 1.447(7)
C15C C16C 1.478(9)
N1D C5D 1.351(6)
N1D C1D 1.352(6)
C1D C2D 1.370(8)
N2D N3D 1.308(5)
N2D C6D 1.342(6)
C2D C3D 1.369(8)
N3D C7D 1.352(6)
C3D C4D 1.388(7)
N4D N5D 1.330(5)
N4D C6D 1.335(6)
C4D C5D 1.383(7)
N5D C7D 1.327(6)
C5D C6D 1.478(7)
N6D C8D 1.346(6)
N6D C12D 1.355(6)
N7D C13D 1.118(6)
C7D C8D 1.488(6)
N8D C15D 1.142(7)
C8D C9D 1.362(7)
C9D C10D 1.367(8)
C10D C11D 1.374(8)
C11D C12D 1.386(8)
C13D C14D 1.457(7)
C15D C16D 1.443(8)
N1S C1S 1.123(10)
C1S C2S 1.446(12)
N2S C3S 1.121(13)
N3S C5S 1.127(8)
C3S C4S 1.407(13)
N4S C7S 1.120(11)
C5S C6S 1.467(9)
C7S C8S 1.490(15)
